data_7051842
loop_
_publ_author_name
'Delval, Franck'
'Spyratou, Alexandra'
'Verdan, Simon'
'Bernardinelli, Gerald'
'Williams, Alan F.'

_publ_section_title
;
 The clash of the synthons: crystal structures of
 benzimidazole--alcohol--carboxylic acids
;
_journal_issue 8
_journal_name_full 'New Journal of Chemistry'
_journal_page_first 1394
_journal_paper_doi 10.1039/b717018a
_journal_volume 32
_journal_year 2008
_chemical_absolute_configuration rmad
_chemical_formula_moiety 'C16 H16 N4 O , (H2 O)2 , 2Cl'
_chemical_formula_sum 'C16 H20 Cl2 N4 O3'
_chemical_formula_weight 387.3
_space_group_IT_number 4
_symmetry_cell_setting monoclinic
_symmetry_space_group_name_Hall 'P 2yb'
_symmetry_space_group_name_H-M 'P 1 21 1'
_audit_conform_dict_name cif_core.dic
_audit_conform_dict_version 2.0.1
_audit_creation_date 2006-11-10
_audit_creation_method from_xtal_archive_file_using_CIFIO
_audit_update_record 2007-09-19
_cell_angle_alpha 90.00000
_cell_angle_beta 103.982(12)
_cell_angle_gamma 90.00000
_cell_formula_units_Z 2
_cell_length_a 8.5668(9)
_cell_length_b 12.2524(11)
_cell_length_c 9.3375(10)
_cell_measurement_reflns_used 6672
_cell_measurement_temperature 220
_cell_measurement_theta_max 26.8
_cell_measurement_theta_min 2.4
_cell_volume 951.06(17)
_computing_cell_refinement 'CELL (Stoe & Cie, 1999)'
_computing_data_collection 'EXPOSE (Stoe & Cie, 1999)'
_computing_data_reduction 'XRED (Stoe & Cie, 1999)'
_computing_molecular_graphics xtal_gx3
_computing_publication_material xtal_CIFIO
_computing_structure_refinement xtal_CRYLSQ
_computing_structure_solution SIR97
_diffrn_detector_area_resol_mean 6
_diffrn_measured_fraction_theta_full 1.0
_diffrn_measured_fraction_theta_max 1.0
_diffrn_measurement_device_type 'Stoe Ipds'
_diffrn_measurement_method \f
_diffrn_radiation_type MoK\a
_diffrn_radiation_wavelength .71073
_diffrn_reflns_av_R_equivalents .061
_diffrn_reflns_limit_h_max 10
_diffrn_reflns_limit_h_min -10
_diffrn_reflns_limit_k_max 15
_diffrn_reflns_limit_k_min -15
_diffrn_reflns_limit_l_max 11
_diffrn_reflns_limit_l_min -11
_diffrn_reflns_number 11939
_diffrn_reflns_theta_full 26.8
_diffrn_reflns_theta_max 26.8
_diffrn_standards_decay_% 0
_exptl_absorpt_coefficient_mu .363
_exptl_absorpt_correction_T_max .9665
_exptl_absorpt_correction_T_min .9416
_exptl_absorpt_correction_type numerical
_exptl_absorpt_process_details 'XRED; Stoe & Cie, 1999'
_exptl_crystal_colour colorless
_exptl_crystal_density_diffrn 1.352
_exptl_crystal_density_meas ?
_exptl_crystal_description prism
_exptl_crystal_F_000 404
_exptl_crystal_size_max .25
_exptl_crystal_size_mid .15
_exptl_crystal_size_min .11
_refine_diff_density_max .825
_refine_diff_density_min -.508
_refine_ls_abs_structure_details Flack_xabs_refined
_refine_ls_abs_structure_Flack .03(19)
_refine_ls_extinction_method none
_refine_ls_goodness_of_fit_ref 1.49(2)
_refine_ls_hydrogen_treatment mixed
_refine_ls_number_parameters 241
_refine_ls_number_reflns 2169
_refine_ls_R_factor_gt .043
_refine_ls_shift/su_max .004
_refine_ls_structure_factor_coef F
_refine_ls_weighting_details \w=1/[\s^2^(Fo)+0.0005(Fo^2^)]
_refine_ls_weighting_scheme calc
_refine_ls_wR_factor_ref .042
_reflns_Friedel_coverage .951
_reflns_number_gt 2169
_reflns_number_total 4114
_reflns_threshold_expression 'refl observed if Fo > 3.99 \s(Fo)'
_cod_data_source_file b717018a.txt
_cod_data_source_block verdan-3
_cod_depositor_comments
;
The following automatic conversions were performed:

'_exptl_crystal_density_meas' value 'not_measured' was changed to '?'
- the value is perceived as not measured.

Automatic conversion script
Id: cif_fix_values 3008 2015-01-20 13:52:24Z robertas 
;
_cod_original_sg_symbol_Hall 'p 2yb'
_cod_original_sg_symbol_H-M 'P 21'
_cod_database_code 7051842

loop_
_symmetry_equiv_pos_as_xyz
+x,+y,+z
-x,1/2+y,-z

loop_
_atom_site_label
_atom_site_fract_x
_atom_site_fract_y
_atom_site_fract_z
_atom_site_U_iso_or_equiv
_atom_site_occupancy
_atom_site_adp_type
Cl1 -.0822(4) .37500 .1625(3) .0588(14) 1.00000 Uani
Cl2 .5816(3) .01801(19) -.1835(3) .0560(14) 1.00000 Uani
O1 .2730(7) .1308(6) -.1552(6) .073(4) 1.00000 Uani
N1 .0128(10) .3008(7) -.2126(8) .048(5) 1.00000 Uani
N2 .1674(9) .4265(7) -.0846(8) .045(5) 1.00000 Uani
N3 .3417(10) -.0159(8) .0843(8) .050(5) 1.00000 Uani
N4 .5009(10) .1010(8) .2176(8) .049(5) 1.00000 Uani
C1 -.0210(11) .4006(10) -.2900(9) .047(6) 1.00000 Uani
C2 -.1352(13) .4235(10) -.4201(11) .062(7) 1.00000 Uani
C3 -.1406(13) .5312(11) -.4641(10) .066(7) 1.00000 Uani
C4 -.0420(14) .6111(12) -.3791(13) .077(8) 1.00000 Uani
C5 .0677(14) .5874(10) -.2506(12) .066(7) 1.00000 Uani
C6 .0738(11) .4806(10) -.2067(10) .050(6) 1.00000 Uani
C7 .1257(11) .3228(8) -.0922(9) .042(5) 1.00000 Uani
C8 .1987(11) .2365(10) .0239(9) .053(5) 1.00000 Uani
C9 .3314(12) .1723(9) -.0180(9) .050(5) 1.00000 Uani
C10 .3900(12) .0890(9) .0940(10) .048(6) 1.00000 Uani
C11 .4270(12) -.0743(8) .2071(10) .044(6) 1.00000 Uani
C12 .4302(13) -.1840(10) .2450(10) .056(6) 1.00000 Uani
C13 .5333(15) -.2131(9) .3749(12) .068(7) 1.00000 Uani
C14 .6345(16) -.1391(13) .4618(11) .081(9) 1.00000 Uani
C15 .6377(14) -.0275(9) .4247(11) .058(7) 1.00000 Uani
C16 .5339(11) .0016(10) .2932(9) .045(5) 1.00000 Uani
O1w -.1049(9) .0995(7) -.2740(9) .067(5) 1.00000 Uani
O2w .6255(9) .3022(6) .2762(8) .063(4) 1.00000 Uani
H01 -.03127 .22907 -.24412 .05000 1.00000 Uiso
H02 .24762 .45984 -.00763 .05000 1.00000 Uiso
H03 .25612 -.04677 .00221 .05000 1.00000 Uiso
H04 .56065 .17065 .25224 .05000 1.00000 Uiso
H2 -.20226 .35895 -.47738 .05000 1.00000 Uiso
H3 -.21304 .54891 -.55645 .05000 1.00000 Uiso
H4 -.05367 .68905 -.40929 .05000 1.00000 Uiso
H5 .13856 .64255 -.18836 .05000 1.00000 Uiso
H12 .36271 -.23871 .18644 .05000 1.00000 Uiso
H13 .52808 -.28719 .41224 .05000 1.00000 Uiso
H14 .70846 -.16900 .55229 .05000 1.00000 Uiso
H15 .70950 .02087 .48743 .05000 1.00000 Uiso
H81 .23745 .27388 .11891 .05000 1.00000 Uiso
H82 .11181 .18475 .03465 .05000 1.00000 Uiso
H9 .42455 .22170 -.01748 .05000 1.00000 Uiso
H101 .346(5) .084(5) -.177(4) .05000 1.00000 Uiso
H11w -.037(6) .043(4) -.261(8) .05000 1.00000 Uiso
H12w -.187(6) .085(5) -.232(7) .05000 1.00000 Uiso
H21w .556(5) .328(6) .197(5) .05000 1.00000 Uiso
H22w .725(4) .318(6) .271(6) .05000 1.00000 Uiso

loop_
_atom_site_aniso_label
_atom_site_aniso_U_11
_atom_site_aniso_U_22
_atom_site_aniso_U_33
_atom_site_aniso_U_12
_atom_site_aniso_U_13
_atom_site_aniso_U_23
Cl1 .0526(15) .0468(16) .0775(15) .0137(12) .0166(12) .0139(13)
Cl2 .0484(14) .0506(17) .0697(13) .0066(13) .0157(11) .0080(13)
O1 .069(4) .071(5) .076(4) .010(4) .011(3) -.012(4)
N1 .054(5) .041(6) .050(5) -.008(4) .012(4) -.006(4)
N2 .043(5) .028(5) .061(5) -.002(4) .009(4) -.001(4)
N3 .048(5) .053(6) .047(4) .002(4) .008(4) -.005(4)
N4 .055(5) .038(6) .052(5) -.003(5) .009(4) .002(4)
C1 .046(6) .054(7) .046(5) .018(6) .023(5) .010(5)
C2 .060(7) .072(10) .053(6) -.004(7) .010(5) .001(6)
C3 .067(7) .064(9) .058(6) .029(7) -.002(5) .013(6)
C4 .071(8) .067(9) .094(8) .037(7) .020(7) .044(7)
C5 .072(8) .035(7) .091(8) .009(6) .020(7) -.008(6)
C6 .037(6) .067(9) .048(5) -.015(6) .013(4) .001(6)
C7 .045(5) .032(6) .049(5) .003(4) .014(4) .006(4)
C8 .061(6) .046(6) .054(5) .002(5) .015(4) .001(5)
C9 .048(5) .059(7) .043(5) .008(5) .012(4) -.001(5)
C10 .047(6) .041(6) .058(6) -.006(5) .017(5) -.013(5)
C11 .056(7) .023(6) .057(6) .011(5) .022(5) -.001(5)
C12 .066(7) .053(7) .055(6) -.011(6) .027(6) .006(5)
C13 .102(10) .045(7) .066(6) -.003(6) .039(6) -.004(6)
C14 .106(10) .090(12) .051(6) .018(9) .028(6) .021(7)
C15 .060(7) .061(9) .047(6) .008(6) .003(5) -.009(5)
C16 .048(6) .039(6) .048(5) -.015(5) .012(4) -.006(5)
O1w .049(5) .047(5) .104(5) -.004(4) .019(4) .004(4)
O2w .047(4) .050(5) .090(5) -.011(4) .014(4) -.014(4)

loop_
_atom_type_symbol
_atom_type_scat_source
_atom_type_scat_dispersion_real
_atom_type_scat_dispersion_imag
C Int._Tables_Vol_IV_Tables_2.2B_and_2.3.1 .002 .002
H Int._Tables_Vol_IV_Tables_2.2B_and_2.3.1 0 0
N Int._Tables_Vol_IV_Tables_2.2B_and_2.3.1 .004 .003
O Int._Tables_Vol_IV_Tables_2.2B_and_2.3.1 .008 .006
Cl Int._Tables_Vol_IV_Tables_2.2B_and_2.3.1 .132 .159

loop_
_geom_angle_atom_site_label_1
_geom_angle_atom_site_label_2
_geom_angle_atom_site_label_3
_geom_angle_site_symmetry_1
_geom_angle_site_symmetry_2
_geom_angle_site_symmetry_3
_geom_angle
C1 N1 C7 . . . 106.0(8)
C6 N2 C7 . . . 108.7(8)
C10 N3 C11 . . . 110.0(7)
C10 N4 C16 . . . 111.2(9)
N1 C1 C2 . . . 129.4(10)
N1 C1 C6 . . . 107.8(7)
C2 C1 C6 . . . 122.7(11)
C1 C2 C3 . . . 114.8(10)
C2 C3 C4 . . . 121.7(9)
C3 C4 C5 . . . 122.7(12)
C4 C5 C6 . . . 115.8(10)
N2 C6 C1 . . . 105.4(9)
N2 C6 C5 . . . 132.3(9)
C1 C6 C5 . . . 122.2(9)
N1 C7 N2 . . . 112.1(8)
N1 C7 C8 . . . 123.3(9)
N2 C7 C8 . . . 124.6(8)
C7 C8 C9 . . . 112.3(8)
O1 C9 C8 . . . 108.1(7)
O1 C9 C10 . . . 113.5(9)
C8 C9 C10 . . . 109.1(9)
N3 C10 N4 . . . 108.1(9)
N3 C10 C9 . . . 124.9(8)
N4 C10 C9 . . . 127.0(10)
N3 C11 C12 . . . 132.7(8)
N3 C11 C16 . . . 105.5(8)
C12 C11 C16 . . . 121.5(8)
C11 C12 C13 . . . 116.6(10)
C12 C13 C14 . . . 122.2(11)
C13 C14 C15 . . . 122.7(10)
C14 C15 C16 . . . 115.0(10)
N4 C16 C11 . . . 105.1(7)
N4 C16 C15 . . . 133.0(10)
C11 C16 C15 . . . 121.8(10)

loop_
_geom_bond_atom_site_label_1
_geom_bond_atom_site_label_2
_geom_bond_site_symmetry_1
_geom_bond_site_symmetry_2
_geom_bond_distance
O1 C9 . . 1.357(10)
N1 C1 . . 1.414(14)
N1 C7 . . 1.322(10)
N2 C6 . . 1.393(12)
N2 C7 . . 1.317(13)
N3 C10 . . 1.346(14)
N3 C11 . . 1.399(11)
N4 C10 . . 1.313(11)
N4 C16 . . 1.401(14)
C1 C2 . . 1.392(12)
C1 C6 . . 1.386(14)
C2 C3 . . 1.379(18)
C3 C4 . . 1.407(17)
C4 C5 . . 1.364(15)
C5 C6 . . 1.368(16)
C7 C8 . . 1.536(13)
C8 C9 . . 1.509(15)
C9 C10 . . 1.461(14)
C11 C12 . . 1.388(15)
C11 C16 . . 1.413(13)
C12 C13 . . 1.364(14)
C13 C14 . . 1.375(17)
C14 C15 . . 1.413(19)
C15 C16 . . 1.377(12)

loop_
_geom_hbond_atom_site_label_D
_geom_hbond_atom_site_label_H
_geom_hbond_atom_site_label_A
_geom_hbond_site_symmetry_D
_geom_hbond_site_symmetry_H
_geom_hbond_site_symmetry_A
_geom_hbond_distance_DH
_geom_hbond_distance_HA
_geom_hbond_distance_DA
_geom_hbond_angle_DHA
O1 H101 Cl2 . . . 0.92(5) 2.19(4) 3.051(7) 158(4)
N1 H01 O1w . . . 0.97 1.71 2.673(11) 172
N2 H02 Cl2 . . 2_655 0.96 2.14 3.090(7) 172
N3 H03 Cl1 . . 2_545 1.00 2.10 3.092(7) 175
N4 H04 O2w . . . 1.01 1.70 2.690(11) 166
O1w H11w Cl1 . . 2_545 0.90(5) 2.38(4) 3.227(8) 158(6)
O1w H12w Cl2 . . 1_455 0.90(6) 2.29(5) 3.165(9) 164(5)
O2w H21w Cl2 . . 2_655 0.89(4) 2.60(6) 3.185(7) 125(5)
O2w H22w Cl1 . . 1_655 0.89(4) 2.24(5) 3.079(8) 156(5)

loop_
_geom_torsion_atom_site_label_1
_geom_torsion_atom_site_label_2
_geom_torsion_atom_site_label_3
_geom_torsion_atom_site_label_4
_geom_torsion_site_symmetry_1
_geom_torsion_site_symmetry_2
_geom_torsion_site_symmetry_3
_geom_torsion_site_symmetry_4
_geom_torsion
C7 N1 C1 C2 . . . . -176.9(11)
C7 N1 C1 C6 . . . . -1.6(11)
C1 N1 C7 N2 . . . . .0(12)
C1 N1 C7 C8 . . . . -179.8(9)
C7 N2 C6 C1 . . . . -2.5(11)
C7 N2 C6 C5 . . . . 179.3(12)
C6 N2 C7 N1 . . . . 1.6(12)
C6 N2 C7 C8 . . . . -178.6(9)
C11 N3 C10 N4 . . . . -.6(12)
C11 N3 C10 C9 . . . . 177.3(10)
C10 N3 C11 C12 . . . . -175.3(12)
C10 N3 C11 C16 . . . . -.8(12)
C16 N4 C10 N3 . . . . 1.8(12)
C16 N4 C10 C9 . . . . -176.0(10)
C10 N4 C16 C11 . . . . -2.3(12)
C10 N4 C16 C15 . . . . -179.8(12)
N1 C1 C2 C3 . . . . 178.0(11)
C6 C1 C2 C3 . . . . 3.3(16)
N1 C1 C6 N2 . . . . 2.5(11)
N1 C1 C6 C5 . . . . -179.1(10)
C2 C1 C6 N2 . . . . 178.2(10)
C2 C1 C6 C5 . . . . -3.4(17)
C1 C2 C3 C4 . . . . -2.5(17)
C2 C3 C4 C5 . . . . 2(2)
C3 C4 C5 C6 . . . . -1.5(19)
C4 C5 C6 N2 . . . . -179.8(12)
C4 C5 C6 C1 . . . . 2.3(17)
N1 C7 C8 C9 . . . . 83.1(12)
N2 C7 C8 C9 . . . . -96.8(12)
C7 C8 C9 O1 . . . . -53.7(11)
C7 C8 C9 C10 . . . . -177.6(8)
O1 C9 C10 N3 . . . . -24.1(15)
O1 C9 C10 N4 . . . . 153.3(10)
C8 C9 C10 N3 . . . . 96.6(12)
C8 C9 C10 N4 . . . . -86.0(13)
N3 C11 C12 C13 . . . . 178.3(12)
C16 C11 C12 C13 . . . . 4.6(17)
N3 C11 C16 N4 . . . . 1.8(11)
N3 C11 C16 C15 . . . . 179.6(10)
C12 C11 C16 N4 . . . . 177.0(10)
C12 C11 C16 C15 . . . . -5.1(16)
C11 C12 C13 C14 . . . . -2.6(19)
C12 C13 C14 C15 . . . . 0(3)
C13 C14 C15 C16 . . . . -1.2(19)
C14 C15 C16 N4 . . . . -179.7(11)
C14 C15 C16 C11 . . . . 3.2(16)

loop_
_cod_related_entry_id
_cod_related_entry_database
_cod_related_entry_code
1 ChemSpider 30652908
